data_2105012
loop_
_publ_author_name
'Siegler, Maxime A.'
'Hao, Xiang'
'Parkin, Sean'
'Brock, Carolyn Pratt'

_publ_section_title
;
 [Ni(H~2~O)~6~](NO~3~)~2~&#x00B7;(15-crown-5)&#x00B7;2H~2~O: three phase
 transitions and an intermediate modulated phase stable over a range of
 <i>ca</i> 40K
;
_journal_issue 6
_journal_name_full 'Acta Crystallographica Section B'
_journal_page_first 486
_journal_page_last 498
_journal_paper_doi 10.1107/S0108768111045897
_journal_volume 67
_journal_year 2011
_chemical_formula_moiety 'C10 H20 O5, H12 Ni O6 2+, 2(N O3 1-), 2(H2 O)'
_chemical_formula_sum 'C10 H36 N2 Ni O19'
_chemical_formula_weight 547.12
_chemical_name_systematic 'hexaquanickel(II) nitrate (15-crown-5) dihydrate'
_space_group_IT_number 11
_symmetry_cell_setting monoclinic
_symmetry_space_group_name_Hall '-P 2yb'
_symmetry_space_group_name_H-M 'P 1 21/m 1'
_atom_sites_solution_hydrogens geom
_atom_sites_solution_primary direct
_atom_sites_solution_secondary difmap
_audit_creation_method SHELXL-97
_cell_angle_alpha 90.00
_cell_angle_beta 100.660(10)
_cell_angle_gamma 90.00
_cell_formula_units_Z 2
_cell_length_a 12.2970(10)
_cell_length_b 12.5390(10)
_cell_length_c 8.0470(10)
_cell_measurement_reflns_used 2939
_cell_measurement_temperature 253(2)
_cell_measurement_theta_max 27.48
_cell_measurement_theta_min 1.00
_cell_volume 1219.4(2)
_computing_cell_refinement 'DENZO-SMN (Nonius, 1997)'
_computing_data_collection 'COLLECT (Nonius, 1997)'
_computing_data_reduction 'DENZO-SMN (Nonius, 1997)'
_computing_molecular_graphics 'Mercury (Macrae et al., 2008)'
_computing_publication_material 'SHELX-97 and local procedures'
_computing_structure_refinement 'SHELXL-97 (Sheldrick, 2008)'
_computing_structure_solution 'SHELXS-97 (Sheldrick, 2008)'
_diffrn_ambient_temperature 253(2)
_diffrn_detector_area_resol_mean 18
_diffrn_measured_fraction_theta_full 1.000
_diffrn_measured_fraction_theta_max 1.000
_diffrn_measurement_device_type 'Nonius KappaCCD diffractometer'
_diffrn_measurement_method '\w scans at fixed \c = 55\%'
_diffrn_radiation_monochromator graphite
_diffrn_radiation_source 'fine-focus sealed tube'
_diffrn_radiation_type MoK\a
_diffrn_radiation_wavelength 0.71073
_diffrn_reflns_av_R_equivalents 0.0324
_diffrn_reflns_av_sigmaI/netI 0.0444
_diffrn_reflns_limit_h_max 15
_diffrn_reflns_limit_h_min -15
_diffrn_reflns_limit_k_max 15
_diffrn_reflns_limit_k_min -15
_diffrn_reflns_limit_l_max 10
_diffrn_reflns_limit_l_min -10
_diffrn_reflns_number 5048
_diffrn_reflns_theta_full 26.50
_diffrn_reflns_theta_max 26.50
_diffrn_reflns_theta_min 1.69
_diffrn_standards_decay_% <2
_exptl_absorpt_coefficient_mu 0.880
_exptl_absorpt_correction_T_max 0.9172
_exptl_absorpt_correction_T_min 0.7782
_exptl_absorpt_correction_type multi-scan
_exptl_absorpt_process_details 'Scalepack (Otwinowski & Minor, 2006)'
_exptl_crystal_colour 'pale green'
_exptl_crystal_density_diffrn 1.490
_exptl_crystal_density_method 'not measured'
_exptl_crystal_description 'elongated parallelepiped'
_exptl_crystal_F_000 580
_exptl_crystal_size_max 0.30
_exptl_crystal_size_mid 0.20
_exptl_crystal_size_min 0.10
_refine_diff_density_max 0.529
_refine_diff_density_min -0.481
_refine_ls_extinction_method none
_refine_ls_goodness_of_fit_ref 1.074
_refine_ls_hydrogen_treatment mixed
_refine_ls_matrix_type full
_refine_ls_number_parameters 194
_refine_ls_number_reflns 2644
_refine_ls_number_restraints 35
_refine_ls_restrained_S_all 1.078
_refine_ls_R_factor_all 0.0810
_refine_ls_R_factor_gt 0.0521
_refine_ls_shift/su_max 0.000
_refine_ls_shift/su_mean 0.000
_refine_ls_structure_factor_coef Fsqd
_refine_ls_weighting_details 'calc w=1/[\s^2^(Fo^2^)+(0.0721P)^2^+0.5370P] where P=(Fo^2^+2Fc^2^)/3'
_refine_ls_weighting_scheme calc
_refine_ls_wR_factor_gt 0.1302
_refine_ls_wR_factor_ref 0.1457
_reflns_number_gt 1877
_reflns_number_total 2644
_reflns_threshold_expression >2sigma(I)
_cod_data_source_file hw5018.cif
_cod_data_source_block 253K_II
_cod_original_sg_symbol_H-M 'P 21/m'
_cod_database_code 2105012
_cod_database_fobs_code 2105012

loop_
_symmetry_equiv_pos_as_xyz
'x, y, z'
'-x, y+1/2, -z'
'-x, -y, -z'
'x, -y-1/2, z'

loop_
_atom_site_type_symbol
_atom_site_label
_atom_site_fract_x
_atom_site_fract_y
_atom_site_fract_z
_atom_site_U_iso_or_equiv
_atom_site_adp_type
_atom_site_calc_flag
_atom_site_refinement_flags
_atom_site_occupancy
_atom_site_symmetry_multiplicity
_atom_site_disorder_assembly
_atom_site_disorder_group
O O1 0.0739(3) 0.2500 0.7394(4) 0.0628(10) Uani d SU 1 2 . .
C C1 0.0359(4) 0.3433(4) 0.6519(5) 0.0830(14) Uani d U 1 1 . .
H H1A -0.0414 0.3550 0.6572 0.100 Uiso calc R 1 1 . .
H H1B 0.0425 0.3370 0.5341 0.100 Uiso calc R 1 1 . .
C C2 0.1034(4) 0.4338(4) 0.7312(6) 0.0885(14) Uani d U 1 1 . .
H H2A 0.0755 0.5003 0.6780 0.106 Uiso calc R 1 1 . .
H H2B 0.1000 0.4379 0.8506 0.106 Uiso calc R 1 1 . .
O O2 0.2143(3) 0.4170(2) 0.7102(3) 0.0794(8) Uani d U 1 1 . .
C C3 0.2898(5) 0.4908(4) 0.7973(6) 0.1024(15) Uani d U 1 1 . .
H H3A 0.2770 0.5001 0.9118 0.123 Uiso calc R 1 1 . .
H H3B 0.2810 0.5594 0.7406 0.123 Uiso calc R 1 1 . .
C C4 0.4032(4) 0.4486(4) 0.8001(6) 0.1045(17) Uani d DU 1 1 . .
H H4A 0.4075 0.4227 0.6879 0.125 Uiso calc R 1 1 A 1
H H4B 0.4555 0.5069 0.8257 0.125 Uiso calc R 1 1 A 1
O O3 0.437(2) 0.3643(19) 0.919(3) 0.096(4) Uani d PDU 0.50 1 . 1
C C5 0.5251(6) 0.2863(7) 0.9494(12) 0.096(3) Uani d PDU 0.50 1 . 1
H H5A 0.5721 0.3051 0.8695 0.115 Uiso calc PR 0.50 1 . 1
H H5B 0.5670 0.3052 1.0598 0.115 Uiso calc PR 0.50 1 . 1
O O3' 0.413(2) 0.3562(18) 0.904(3) 0.096(4) Uani d PDU 0.50 1 . 2
C C6 0.4998(6) 0.3092(7) 0.8301(10) 0.087(3) Uani d PDU 0.50 1 . 2
H H6A 0.5707 0.3340 0.8914 0.105 Uiso calc PR 0.50 1 . 2
H H6B 0.4923 0.3340 0.7143 0.105 Uiso calc PR 0.50 1 . 2
Ni Ni 0.25505(4) 0.2500 0.27251(6) 0.0406(2) Uani d S 1 2 . .
O O6 0.2795(2) 0.2500 0.5296(3) 0.0405(7) Uani d SD 1 2 . .
H H6 0.255(2) 0.202(2) 0.583(4) 0.061 Uiso d D 1 1 . .
O O7 0.2391(3) 0.2500 0.0176(4) 0.122(2) Uani d SD 1 2 . .
H H7 0.187(4) 0.2500 -0.059(7) 0.182 Uiso d SD 1 2 . .
H H7' 0.295(4) 0.2500 -0.026(10) 0.182 Uiso d SD 1 2 . .
O O8 0.13666(19) 0.3648(2) 0.2634(3) 0.0556(6) Uani d D 1 1 . .
H H8C 0.081(2) 0.355(3) 0.188(4) 0.083 Uiso d D 1 1 . .
H H8D 0.157(3) 0.4258(19) 0.248(5) 0.083 Uiso d D 1 1 . .
O O9 0.3742(2) 0.1360(3) 0.2837(4) 0.0789(9) Uani d D 1 1 . .
H H9C 0.437(2) 0.157(4) 0.325(6) 0.118 Uiso d D 1 1 . .
H H9D 0.366(4) 0.076(2) 0.311(7) 0.118 Uiso d D 1 1 . .
N N1 0.6359(4) 0.2500 0.4730(6) 0.0814(17) Uani d S 1 2 . .
O O12 0.5863(3) 0.3359(3) 0.4557(5) 0.1016(12) Uani d . 1 1 . .
O O13 0.7369(4) 0.2500 0.5180(8) 0.134(2) Uani d S 1 2 . .
N N2 -0.1094(4) 0.2500 0.0207(6) 0.0736(14) Uani d S 1 2 . .
O O15 -0.0635(2) 0.3364(2) 0.0586(4) 0.0912(10) Uani d . 1 1 . .
O O16 -0.2021(4) 0.2500 -0.0728(7) 0.1116(19) Uani d S 1 2 . .
O O18 0.2359(3) 0.5579(3) 0.2553(6) 0.1023(12) Uani d D 1 1 . .
H H18C 0.249(5) 0.588(4) 0.345(4) 0.153 Uiso d D 1 1 . .
H H18D 0.205(5) 0.601(4) 0.185(5) 0.153 Uiso d D 1 1 . .

loop_
_atom_site_aniso_label
_atom_site_aniso_U_11
_atom_site_aniso_U_22
_atom_site_aniso_U_33
_atom_site_aniso_U_12
_atom_site_aniso_U_13
_atom_site_aniso_U_23
O1 0.059(2) 0.087(3) 0.0429(19) 0.000 0.0106(16) 0.000
C1 0.073(3) 0.120(4) 0.058(2) 0.049(3) 0.019(2) 0.023(2)
C2 0.123(4) 0.080(3) 0.077(3) 0.050(3) 0.055(3) 0.020(2)
O2 0.120(2) 0.0558(18) 0.0747(18) -0.0075(16) 0.0516(17) -0.0149(14)
C3 0.182(4) 0.055(3) 0.085(3) -0.035(3) 0.064(3) -0.017(2)
C4 0.141(4) 0.092(3) 0.096(3) -0.084(3) 0.064(3) -0.041(3)
O3 0.067(9) 0.079(3) 0.160(5) -0.045(6) 0.066(6) -0.044(4)
C5 0.047(4) 0.156(10) 0.089(6) -0.041(4) 0.027(4) -0.046(6)
O3' 0.067(9) 0.079(3) 0.160(5) -0.045(6) 0.066(6) -0.044(4)
C6 0.050(4) 0.172(9) 0.046(4) -0.019(4) 0.022(4) 0.008(5)
Ni 0.0343(3) 0.0578(4) 0.0299(3) 0.000 0.0062(2) 0.000
O6 0.0442(17) 0.051(2) 0.0271(14) 0.000 0.0097(12) 0.000
O7 0.042(2) 0.299(7) 0.0240(17) 0.000 0.0076(16) 0.000
O8 0.0503(14) 0.0450(14) 0.0645(16) -0.0006(11) -0.0075(11) 0.0106(12)
O9 0.0460(14) 0.107(2) 0.0774(19) 0.0242(15) -0.0042(13) -0.0426(19)
N1 0.047(3) 0.147(6) 0.048(3) 0.000 0.004(2) 0.000
O12 0.062(2) 0.112(3) 0.121(3) -0.0054(19) -0.0076(18) 0.042(2)
O13 0.046(3) 0.191(6) 0.149(5) 0.000 -0.022(3) 0.000
N2 0.050(3) 0.092(4) 0.072(3) 0.000 -0.006(2) 0.000
O15 0.0668(18) 0.081(2) 0.113(3) 0.0090(16) -0.0156(17) -0.0319(19)
O16 0.058(3) 0.113(4) 0.140(5) 0.000 -0.043(3) 0.000
O18 0.098(3) 0.0432(18) 0.170(4) 0.0048(15) 0.036(3) 0.0135(19)

loop_
_atom_type_symbol
_atom_type_description
_atom_type_scat_dispersion_real
_atom_type_scat_dispersion_imag
_atom_type_scat_source
C C 0.0033 0.0016 'International Tables Vol C Tables 4.2.6.8 and 6.1.1.4'
H H 0.0000 0.0000 'International Tables Vol C Tables 4.2.6.8 and 6.1.1.4'
N N 0.0061 0.0033 'International Tables Vol C Tables 4.2.6.8 and 6.1.1.4'
O O 0.0106 0.0060 'International Tables Vol C Tables 4.2.6.8 and 6.1.1.4'
Ni Ni 0.3393 1.1124 'International Tables Vol C Tables 4.2.6.8 and 6.1.1.4'

loop_
_geom_angle_atom_site_label_1
_geom_angle_atom_site_label_2
_geom_angle_atom_site_label_3
_geom_angle_site_symmetry_1
_geom_angle_site_symmetry_3
_geom_angle
_geom_angle_publ_flag
C1 O1 C1 4_565 . 113.4(5) no
O1 C1 C2 . . 108.4(3) no
O1 C1 H1A . . 110.0 no
C2 C1 H1A . . 110.0 no
O1 C1 H1B . . 110.0 no
C2 C1 H1B . . 110.0 no
H1A C1 H1B . . 108.4 no
O2 C2 C1 . . 108.0(3) no
O2 C2 H2A . . 110.1 no
C1 C2 H2A . . 110.1 no
O2 C2 H2B . . 110.1 no
C1 C2 H2B . . 110.1 no
H2A C2 H2B . . 108.4 no
C3 O2 C2 . . 113.8(4) no
O2 C3 C4 . . 107.7(4) no
O2 C3 H3A . . 110.2 no
C4 C3 H3A . . 110.2 no
O2 C3 H3B . . 110.2 no
C4 C3 H3B . . 110.2 no
H3A C3 H3B . . 108.5 no
O3' C4 O3 . . 12(3) no
O3' C4 C3 . . 106.3(7) no
O3 C4 C3 . . 115.1(7) no
O3' C4 H4A . . 105.2 no
O3 C4 H4A . . 108.5 no
C3 C4 H4A . . 108.5 no
O3' C4 H4B . . 120.4 no
O3 C4 H4B . . 108.5 no
C3 C4 H4B . . 108.5 no
H4A C4 H4B . . 107.5 no
C4 O3 C5 . . 136.3(10) no
C5 C5 O3 4_565 . 132.4(14) no
C5 C5 H5A 4_565 . 104.1 no
O3 C5 H5A . . 104.1 no
C5 C5 H5B 4_565 . 104.1 no
O3 C5 H5B . . 104.1 no
H5A C5 H5B . . 105.5 no
C4 O3' C6 . . 94.7(8) no
O3' C6 C6 . 4_565 114.3(10) no
O3' C6 H6A . . 108.7 no
C6 C6 H6A 4_565 . 108.7 no
O3' C6 H6B . . 108.7 no
C6 C6 H6B 4_565 . 108.7 no
H6A C6 H6B . . 107.6 no
O7 Ni O6 . . 177.14(13) no
O7 Ni O9 . . 88.79(12) no
O6 Ni O9 . . 89.17(11) no
O7 Ni O9 . 4_565 88.79(12) no
O6 Ni O9 . 4_565 89.17(11) no
O9 Ni O9 . 4_565 89.1(2) no
O7 Ni O8 . . 91.64(10) no
O6 Ni O8 . . 90.39(9) no
O9 Ni O8 . . 179.45(11) no
O9 Ni O8 4_565 . 90.52(13) no
O7 Ni O8 . 4_565 91.64(10) no
O6 Ni O8 . 4_565 90.39(9) no
O9 Ni O8 . 4_565 90.52(13) no
O9 Ni O8 4_565 4_565 179.45(11) no
O8 Ni O8 . 4_565 89.82(14) no
Ni O6 H6 . . 122(2) no
Ni O7 H7 . . 134(6) no
Ni O7 H7' . . 120(6) no
H7 O7 H7' . . 106(4) no
Ni O8 H8C . . 114(3) no
Ni O8 H8D . . 115(3) no
H8C O8 H8D . . 105(3) no
Ni O9 H9C . . 114(3) no
Ni O9 H9D . . 124(4) no
H9C O9 H9D . . 110(4) no
O12 N1 O12 4_565 . 121.8(5) no
O12 N1 O13 4_565 . 119.1(3) no
O12 N1 O13 . . 119.1(3) no
O15 N2 O15 4_565 . 122.8(5) no
O15 N2 O16 4_565 . 118.4(2) no
O15 N2 O16 . . 118.4(2) no
H18C O18 H18D . . 107(4) no

loop_
_geom_bond_atom_site_label_1
_geom_bond_atom_site_label_2
_geom_bond_site_symmetry_2
_geom_bond_distance
_geom_bond_publ_flag
O1 C1 4_565 1.400(4) no
O1 C1 . 1.400(4) no
C1 C2 . 1.480(6) no
C1 H1A . 0.9700 no
C1 H1B . 0.9700 no
C2 O2 . 1.420(5) no
C2 H2A . 0.9700 no
C2 H2B . 0.9700 no
O2 C3 . 1.403(5) no
C3 C4 . 1.489(7) no
C3 H3A . 0.9700 no
C3 H3B . 0.9700 no
C4 O3' . 1.420(9) no
C4 O3 . 1.434(9) no
C4 H4A . 0.9700 no
C4 H4B . 0.9700 no
O3 C5 . 1.450(8) no
C5 C5 4_565 0.909(18) no
C5 H5A . 0.9700 no
C5 H5B . 0.9700 no
O3' C6 . 1.436(9) no
C6 C6 4_565 1.484(19) no
C6 H6A . 0.9700 no
C6 H6B . 0.9700 no
Ni O7 . 2.024(3) no
Ni O6 . 2.035(3) no
Ni O9 . 2.038(3) no
Ni O9 4_565 2.038(3) no
Ni O8 . 2.039(2) no
Ni O8 4_565 2.039(2) no
O6 H6 . 0.830(17) no
O7 H7 . 0.80(2) no
O7 H7' . 0.82(2) no
O8 H8C . 0.833(18) no
O8 H8D . 0.821(18) no
O9 H9C . 0.825(18) no
O9 H9D . 0.796(19) no
N1 O12 4_565 1.234(4) no
N1 O12 . 1.234(4) no
N1 O13 . 1.228(6) no
N2 O15 4_565 1.233(3) no
N2 O15 . 1.233(3) no
N2 O16 . 1.244(6) no
O18 H18C . 0.804(19) no
O18 H18D . 0.825(19) no

loop_
_geom_hbond_atom_site_label_D
_geom_hbond_atom_site_label_H
_geom_hbond_atom_site_label_A
_geom_hbond_site_symmetry_A
_geom_hbond_distance_DH
_geom_hbond_distance_HA
_geom_hbond_distance_DA
_geom_hbond_angle_DHA
O6 H6 O2 4_565 0.830(17) 1.925(18) 2.752(3) 174(3)
O7 H7 O1 1_554 0.80(2) 1.93(2) 2.731(5) 173(8)
O7 H7' O3 1_554 0.82(2) 2.36(3) 3.05(2) 141.3(19)
O8 H8C O15 . 0.833(18) 1.90(2) 2.720(4) 167(4)
O8 H8D O18 . 0.821(18) 1.914(19) 2.717(4) 166(4)
O9 H9C O12 4_565 0.825(18) 1.94(2) 2.739(4) 163(5)
O9 H9D O18 4_565 0.796(19) 2.31(3) 2.951(5) 139(5)
O18 H18C O12 3_666 0.804(19) 2.52(5) 3.176(5) 139(6)
O18 H18C O13 3_666 0.804(19) 2.30(4) 3.003(5) 146(5)
O18 H18D O15 3_565 0.825(19) 2.49(3) 3.264(5) 156(6)
O18 H18D O16 3_565 0.825(19) 2.07(4) 2.812(5) 149(6)

loop_
_geom_torsion_atom_site_label_1
_geom_torsion_atom_site_label_2
_geom_torsion_atom_site_label_3
_geom_torsion_atom_site_label_4
_geom_torsion_site_symmetry_1
_geom_torsion_site_symmetry_4
_geom_torsion
_geom_torsion_publ_flag
C1 O1 C1 C2 4_565 . -164.9(2) no
O1 C1 C2 O2 . . 63.7(4) no
C1 C2 O2 C3 . . -172.8(4) no
C2 O2 C3 C4 . . 166.0(4) no
O2 C3 C4 O3' . . -67.5(16) no
O2 C3 C4 O3 . . -76.6(17) no
O3' C4 O3 C5 . . 121(12) no
C3 C4 O3 C5 . . 166(3) no
C4 O3 C5 C5 . 4_565 -119(3) no
O3 C4 O3' C6 . . -66(7) no
C3 C4 O3' C6 . . 156.8(14) no
C4 O3' C6 C6 . 4_565 -149.3(12) no
